data_7151420
loop_
_publ_author_name
'Ito, Shunji'
'Kubo, Takahiro'
'Kondo, Mao'
'Kabuto, Chizuko'
'Morita, Noboru'
'Asao, Toyonobu'
'Fujimori, Kunihide'
'Watanabe, Masataka'
'Harada, Nobuyuki'
'Yasunami, Masafumi'

_publ_section_title
;
 Synthesis, stability and bonding situation of tris-, bis- and
 mono[9-(azuleno[1,2-b]thienyl)]methyl cationsElectronic supplementary
 information (ESI) available: CV waves of compounds 7a, 8a and 9a,
 redox details of compounds 7a,b, 8a,b, and 9a,b along with those of
 4a, 5a and 6a, ORTEP drawings and details of the X-ray analyses of
 compounds 2b and 9b and NMR details of the compounds reported. See
 http://www.rsc.org/suppdata/ob/b3/b302688d/
;
_journal_issue 14
_journal_name_full 'Organic &amp;  Biomolecular Chemistry'
_journal_page_first 2572
_journal_paper_doi 10.1039/b302688d
_journal_volume 1
_journal_year 2003
_chemical_formula_moiety 'C38 H23 Cl2 F6 N2 O2 P S '
_chemical_formula_sum 'C38 H23 Cl2 F6 N2 O2 P S'
_chemical_formula_weight 787.54
_space_group_IT_number 14
_symmetry_cell_setting monoclinic
_symmetry_Int_Tables_number 14
_symmetry_space_group_name_Hall '-P 2ybc'
_symmetry_space_group_name_H-M 'P 1 21/c 1'
_atom_sites_solution_hydrogens geom
_atom_sites_solution_primary direct
_atom_sites_solution_secondary difmap
_cell_angle_alpha 90
_cell_angle_beta 108.615(5)
_cell_angle_gamma 90
_cell_formula_units_Z 4
_cell_length_a 11.160(4)
_cell_length_b 28.552(9)
_cell_length_c 9.773(4)
_cell_measurement_reflns_used 7414
_cell_measurement_temperature 173.2
_cell_measurement_theta_max 27.5
_cell_measurement_theta_min 3.1
_cell_volume 2951.2(19)
_computing_cell_refinement CRYSTALCLEAR
_computing_data_collection CRYSTALCLEAR
_computing_data_reduction 'teXsan Ver. 1.11'
_computing_publication_material 'teXsan Ver. 1.11'
_computing_structure_refinement SHELXL97
_computing_structure_solution SIR92
_diffrn_detector_area_resol_mean 14.62
_diffrn_measured_fraction_theta_full 0.989
_diffrn_measured_fraction_theta_max 0.989
_diffrn_measurement_device_type 'Rigaku/MSC Mercury CCD'
_diffrn_measurement_method \w
_diffrn_radiation_type 'Mo K\a'
_diffrn_radiation_wavelength 0.7107
_diffrn_reflns_av_R_equivalents 0.032
_diffrn_reflns_limit_h_max 13
_diffrn_reflns_limit_h_min -13
_diffrn_reflns_limit_k_max 35
_diffrn_reflns_limit_k_min -35
_diffrn_reflns_limit_l_max 11
_diffrn_reflns_limit_l_min -12
_diffrn_reflns_number 21560
_diffrn_reflns_theta_max 26.00
_exptl_absorpt_coefficient_mu 0.428
_exptl_absorpt_correction_T_max 0.966
_exptl_absorpt_correction_T_min 0.872
_exptl_absorpt_correction_type multi-scan
_exptl_absorpt_process_details '(Jacobson, 1998)'
_exptl_crystal_colour Red
_exptl_crystal_density_diffrn 1.773
_exptl_crystal_density_method 'not measured'
_exptl_crystal_description Plate
_exptl_crystal_size_max 0.250
_exptl_crystal_size_mid 0.250
_exptl_crystal_size_min 0.080
_refine_diff_density_max 0.196
_refine_diff_density_min -0.362
_refine_diff_density_rms 0.038
_refine_ls_extinction_method none
_refine_ls_goodness_of_fit_ref 1.069
_refine_ls_hydrogen_treatment mixed
_refine_ls_matrix_type full
_refine_ls_number_parameters 547
_refine_ls_number_reflns 5735
_refine_ls_number_restraints 51
_refine_ls_restrained_S_all 1.147
_refine_ls_R_factor_all 0.0692
_refine_ls_R_factor_gt 0.0411
_refine_ls_shift/su_max 0.004
_refine_ls_shift/su_mean 0.000
_refine_ls_structure_factor_coef Fsqd
_refine_ls_weighting_details 'calc w=1/[\s^2^(Fo^2^)+(0.0392P)^2^+0.1941P] where P=(Fo^2^+2Fc^2^)/3'
_refine_ls_weighting_scheme calc
_refine_ls_wR_factor_gt 0.0816
_refine_ls_wR_factor_ref 0.0916
_cod_data_source_file b302688d.txt
_cod_data_source_block m-ito-kondo2
_cod_original_cell_volume 2950(1)
_cod_original_formula_sum 'C38 H23 Cl2 F6 N2 O2 P S '
_cod_database_code 7151420

loop_
_symmetry_equiv_pos_as_xyz
x,y,z
-x,1/2+y,1/2-z
-x,-y,-z
x,1/2-y,1/2+z

loop_
_atom_site_label
_atom_site_type_symbol
_atom_site_fract_x
_atom_site_fract_y
_atom_site_fract_z
_atom_site_U_iso_or_equiv
_atom_site_adp_type
_atom_site_occupancy
_atom_site_symmetry_multiplicity
_atom_site_calc_flag
_atom_site_refinement_flags
_atom_site_disorder_assembly
_atom_site_disorder_group
Cl11 Cl 0.3870(5) 0.04574(9) 0.1415(3) 0.0751(6) Uani 0.50 1 d P . .
Cl12 Cl 0.6857(2) 0.05247(6) 0.3154(2) 0.0748(6) Uani 0.50 1 d P . .
S1 S 0.68382(4) 0.251475(18) 0.86362(5) 0.02815(14) Uani 1 1 d . . .
P1 P 0.45890(6) 0.12949(2) 0.61412(9) 0.0522(2) Uani 1 1 d D . .
F1 F 0.5848(6) 0.1055(2) 0.6004(7) 0.0653(17) Uani 0.70 1 d PDU . .
F2 F 0.5037(8) 0.1763(2) 0.5645(10) 0.074(2) Uani 0.70 1 d PDU . .
F3 F 0.5428(2) 0.14529(13) 0.7794(4) 0.0633(8) Uani 0.70 1 d PD . .
F4 F 0.3408(3) 0.15375(12) 0.6417(4) 0.0680(9) Uani 0.70 1 d PD . .
F5 F 0.4245(4) 0.08197(14) 0.6836(6) 0.1063(17) Uani 0.70 1 d PD . .
F6 F 0.3831(3) 0.11286(17) 0.4646(5) 0.1080(18) Uani 0.70 1 d PD . .
F7 F 0.3828(8) 0.0816(3) 0.5885(11) 0.069(3) Uani 0.30 1 d PD . .
F8 F 0.5202(16) 0.1775(4) 0.587(2) 0.068(5) Uani 0.30 1 d PDU . .
F9 F 0.3226(7) 0.1568(3) 0.5468(9) 0.071(2) Uani 0.30 1 d PD . .
F10 F 0.5823(14) 0.0985(6) 0.6510(17) 0.059(4) Uani 0.30 1 d PDU . .
F11 F 0.4699(9) 0.1371(3) 0.7629(9) 0.093(3) Uani 0.30 1 d PD . .
F12 F 0.4399(8) 0.1224(3) 0.4316(8) 0.075(2) Uani 0.30 1 d PD . .
O101 O 0.2579(4) -0.00294(16) 0.3150(5) 0.0502(11) Uani 0.50 1 d PD . .
O102 O 0.7467(4) 0.01440(15) 0.6052(6) 0.0597(12) Uani 0.50 1 d PD . .
N101 N 0.2657(6) -0.0562(2) 0.6385(8) 0.0550(17) Uani 0.50 1 d PD . .
N102 N 0.6369(16) -0.0387(4) 0.8530(14) 0.124(5) Uani 0.50 1 d PD . .
C1 C 0.79667(16) 0.24722(6) 0.77972(19) 0.0231(4) Uani 1 1 d . . .
C2 C 0.85986(16) 0.21012(6) 0.73280(19) 0.0215(4) Uani 1 1 d . . .
C3 C 0.82843(17) 0.16295(7) 0.7347(2) 0.0235(4) Uani 1 1 d . . .
C4 C 0.88691(17) 0.12417(7) 0.7015(2) 0.0259(4) Uani 1 1 d . . .
C5 C 0.98944(17) 0.12115(6) 0.6487(2) 0.0257(4) Uani 1 1 d . . .
C6 C 1.04670(18) 0.15920(7) 0.6055(2) 0.0264(4) Uani 1 1 d . . .
C7 C 1.02884(17) 0.20727(7) 0.6151(2) 0.0245(4) Uani 1 1 d . . .
C8 C 0.95387(16) 0.23156(6) 0.68022(19) 0.0213(4) Uani 1 1 d . . .
C9 C 0.94400(16) 0.28293(6) 0.69232(19) 0.0223(4) Uani 1 1 d . . .
C10 C 0.84255(17) 0.29059(6) 0.75466(19) 0.0233(4) Uani 1 1 d . . .
C11 C 0.78555(18) 0.32774(7) 0.8087(2) 0.0280(4) Uani 1 1 d . . .
C12 C 0.69917(18) 0.31164(7) 0.8682(2) 0.0305(5) Uani 1 1 d . . .
C13 C 1.01224(17) 0.31707(6) 0.65003(19) 0.0237(4) Uani 1 1 d . . .
C14 C 1.13766(17) 0.30806(6) 0.6350(2) 0.0239(4) Uani 1 1 d . . .
C15 C 1.22996(19) 0.28415(8) 0.7428(2) 0.0337(5) Uani 1 1 d . . .
C16 C 1.3462(2) 0.27512(9) 0.7275(3) 0.0442(6) Uani 1 1 d . . .
C17 C 1.3726(2) 0.28950(9) 0.6052(3) 0.0435(6) Uani 1 1 d . . .
C18 C 1.2836(2) 0.31454(8) 0.4997(3) 0.0374(5) Uani 1 1 d . . .
C19 C 1.16730(18) 0.32400(7) 0.5142(2) 0.0287(4) Uani 1 1 d . . .
C20 C 0.96219(18) 0.36502(6) 0.6173(2) 0.0261(4) Uani 1 1 d . . .
C21 C 1.0438(2) 0.40356(7) 0.6485(2) 0.0339(5) Uani 1 1 d . . .
C22 C 0.9959(3) 0.44837(8) 0.6137(3) 0.0433(6) Uani 1 1 d . . .
C23 C 0.8689(3) 0.45525(8) 0.5450(3) 0.0455(6) Uani 1 1 d . . .
C24 C 0.7873(2) 0.41766(8) 0.5113(2) 0.0384(5) Uani 1 1 d . . .
C25 C 0.8328(2) 0.37297(7) 0.5474(2) 0.0301(5) Uani 1 1 d . . .
C26 C 1.0415(2) 0.07246(7) 0.6401(2) 0.0329(5) Uani 1 1 d . . .
C27 C 1.1593(3) 0.06534(10) 0.7712(3) 0.0503(7) Uani 1 1 d . . .
C28 C 1.0687(3) 0.06266(9) 0.5001(3) 0.0410(6) Uani 1 1 d . . .
C101 C 0.3700(4) 0.00197(14) 0.3789(5) 0.0355(8) Uani 0.50 1 d PD . .
C102 C 0.6352(5) 0.01065(15) 0.5389(7) 0.0440(9) Uani 0.50 1 d PD . .
C103 C 0.4575(5) 0.02421(15) 0.3157(6) 0.0427(10) Uani 0.50 1 d PD . .
C104 C 0.5814(5) 0.02793(16) 0.3896(7) 0.0459(7) Uani 0.50 1 d PD . .
C105 C 0.4231(5) -0.01541(15) 0.5296(6) 0.0334(8) Uani 0.50 1 d PD . .
C106 C 0.5473(4) -0.01173(15) 0.6042(5) 0.0360(7) Uani 0.50 1 d PD . .
C107 C 0.3376(5) -0.03753(16) 0.5901(5) 0.0381(8) Uani 0.50 1 d PD . .
C108 C 0.5994(6) -0.02825(19) 0.7472(7) 0.0544(11) Uani 0.50 1 d PD . .
H1 H 0.7582(18) 0.1564(6) 0.769(2) 0.026(5) Uiso 1 1 d . . .
H2 H 0.8525(17) 0.0947(7) 0.716(2) 0.026(5) Uiso 1 1 d . . .
H3 H 1.1082(18) 0.1517(7) 0.563(2) 0.033(6) Uiso 1 1 d . . .
H4 H 1.0757(18) 0.2254(7) 0.571(2) 0.031(6) Uiso 1 1 d . . .
H5 H 0.8014(18) 0.3594(7) 0.802(2) 0.032(6) Uiso 1 1 d . . .
H6 H 0.650(2) 0.3286(8) 0.909(2) 0.044(6) Uiso 1 1 d . . .
H7 H 1.2113(19) 0.2745(7) 0.828(2) 0.037(6) Uiso 1 1 d . . .
H8 H 1.406(2) 0.2570(8) 0.800(3) 0.050(7) Uiso 1 1 d . . .
H9 H 1.452(2) 0.2844(8) 0.593(3) 0.054(7) Uiso 1 1 d . . .
H10 H 1.298(2) 0.3244(8) 0.417(3) 0.044(6) Uiso 1 1 d . . .
H11 H 1.1065(17) 0.3415(6) 0.443(2) 0.020(5) Uiso 1 1 d . . .
H12 H 1.1340(19) 0.3993(7) 0.694(2) 0.029(5) Uiso 1 1 d . . .
H13 H 1.050(2) 0.4735(9) 0.638(3) 0.060(8) Uiso 1 1 d . . .
H14 H 0.838(2) 0.4849(9) 0.520(2) 0.051(7) Uiso 1 1 d . . .
H15 H 0.700(2) 0.4221(8) 0.463(2) 0.051(7) Uiso 1 1 d . . .
H17 H 1.136(2) 0.0692(9) 0.860(3) 0.064(8) Uiso 1 1 d . . .
H18 H 1.194(2) 0.0334(10) 0.767(3) 0.071(8) Uiso 1 1 d . . .
H19 H 1.227(2) 0.0884(9) 0.769(3) 0.061(8) Uiso 1 1 d . . .
H20 H 1.138(2) 0.0818(8) 0.492(3) 0.054(7) Uiso 1 1 d . . .
H21 H 0.993(2) 0.0691(9) 0.416(3) 0.065(8) Uiso 1 1 d . . .
H22 H 1.093(2) 0.0296(9) 0.498(2) 0.050(7) Uiso 1 1 d . . .
H23 H 0.9805(19) 0.0488(7) 0.650(2) 0.035(6) Uiso 1 1 d . . .
H24 H 0.7783(18) 0.3463(7) 0.525(2) 0.030(5) Uiso 1 1 d . . .

loop_
_atom_site_aniso_label
_atom_site_aniso_U_11
_atom_site_aniso_U_22
_atom_site_aniso_U_33
_atom_site_aniso_U_23
_atom_site_aniso_U_13
_atom_site_aniso_U_12
Cl11 0.0974(15) 0.0750(13) 0.0545(9) 0.0195(9) 0.0265(9) -0.0171(12)
Cl12 0.0685(17) 0.0478(8) 0.133(2) -0.0050(10) 0.0664(14) -0.0182(9)
S1 0.0232(2) 0.0348(3) 0.0299(3) -0.0005(2) 0.0132(2) 0.0021(2)
P1 0.0301(3) 0.0366(4) 0.0947(6) -0.0143(3) 0.0268(3) -0.0040(3)
F1 0.0371(17) 0.052(3) 0.115(5) -0.035(3) 0.035(3) -0.0053(17)
F2 0.089(4) 0.069(4) 0.078(3) 0.012(2) 0.046(3) -0.011(2)
F3 0.0527(16) 0.0749(19) 0.0643(17) -0.0031(13) 0.0213(15) -0.0013(15)
F4 0.0353(14) 0.0588(17) 0.118(3) -0.018(2) 0.036(2) 0.0044(12)
F5 0.082(3) 0.0441(18) 0.209(5) 0.010(3) 0.070(3) -0.0134(17)
F6 0.056(2) 0.137(4) 0.113(4) -0.072(3) 0.0014(19) -0.011(2)
F7 0.048(4) 0.035(3) 0.139(8) -0.012(5) 0.050(5) -0.006(3)
F8 0.040(4) 0.037(6) 0.139(12) -0.025(5) 0.045(6) 0.001(3)
F9 0.036(3) 0.057(4) 0.125(7) 0.015(5) 0.032(5) 0.011(3)
F10 0.028(4) 0.053(4) 0.091(9) 0.003(5) 0.010(4) 0.002(3)
F11 0.153(9) 0.078(5) 0.076(6) 0.000(4) 0.077(7) 0.015(6)
F12 0.095(6) 0.060(4) 0.074(4) -0.009(3) 0.033(5) 0.005(4)
O101 0.033(2) 0.058(3) 0.051(3) 0.006(2) 0.001(2) -0.0053(17)
O102 0.0229(19) 0.045(3) 0.105(4) -0.015(3) 0.011(3) -0.0051(16)
N101 0.056(5) 0.047 0.067 0.012 0.025 -0.007
N102 0.159(13) 0.099 0.076 0.023 -0.016 -0.001
C1 0.0187(9) 0.0293(10) 0.0215(9) 0.0000(8) 0.0065(7) 0.0016(8)
C2 0.0188(9) 0.0264(10) 0.0185(9) 0.0008(7) 0.0048(7) 0.0014(7)
C3 0.0188(9) 0.0284(11) 0.0234(10) 0.0018(8) 0.0070(8) -0.0016(8)
C4 0.0273(10) 0.0239(11) 0.0282(11) 0.0003(8) 0.0109(9) -0.0032(8)
C5 0.0262(10) 0.0250(10) 0.0253(10) -0.0018(8) 0.0073(8) 0.0004(8)
C6 0.0233(10) 0.0295(11) 0.0300(11) -0.0026(8) 0.0135(9) 0.0012(8)
C7 0.0224(9) 0.0275(11) 0.0261(10) 0.0005(8) 0.0112(8) -0.0018(8)
C8 0.0186(9) 0.0244(10) 0.0197(9) 0.0019(7) 0.0045(7) 0.0005(7)
C9 0.0214(9) 0.0242(10) 0.0204(9) -0.0008(8) 0.0056(8) 0.0007(8)
C10 0.0227(9) 0.0259(10) 0.0202(10) -0.0008(8) 0.0054(8) 0.0016(8)
C11 0.0309(10) 0.0266(11) 0.0273(11) -0.0022(8) 0.0106(9) 0.0042(9)
C12 0.0282(11) 0.0364(12) 0.0271(11) -0.0037(9) 0.0091(9) 0.0079(9)
C13 0.0258(10) 0.0255(10) 0.0185(9) -0.0021(8) 0.0054(8) -0.0020(8)
C14 0.0226(9) 0.0216(10) 0.0265(10) -0.0019(8) 0.0062(8) -0.0036(8)
C15 0.0273(11) 0.0400(12) 0.0319(12) 0.0059(10) 0.0068(9) -0.0036(9)
C16 0.0255(11) 0.0603(16) 0.0424(14) 0.0122(12) 0.0048(10) 0.0040(11)
C17 0.0253(11) 0.0605(16) 0.0458(15) -0.0016(12) 0.0131(11) 0.0023(11)
C18 0.0339(12) 0.0500(14) 0.0316(12) -0.0019(11) 0.0150(10) -0.0051(10)
C19 0.0269(10) 0.0299(11) 0.0289(11) 0.0007(9) 0.0085(9) -0.0001(9)
C20 0.0337(10) 0.0247(10) 0.0232(10) 0.0006(8) 0.0135(8) 0.0005(8)
C21 0.0439(13) 0.0288(12) 0.0322(12) -0.0024(9) 0.0168(10) -0.0050(10)
C22 0.0672(17) 0.0246(12) 0.0443(14) -0.0027(10) 0.0267(13) -0.0067(12)
C23 0.0742(18) 0.0273(13) 0.0432(14) 0.0073(10) 0.0300(13) 0.0147(12)
C24 0.0477(14) 0.0371(13) 0.0333(12) 0.0064(10) 0.0173(11) 0.0150(11)
C25 0.0361(11) 0.0308(12) 0.0263(11) 0.0007(9) 0.0139(9) 0.0038(9)
C26 0.0385(12) 0.0225(11) 0.0446(13) -0.0005(9) 0.0229(10) 0.0008(9)
C27 0.0680(18) 0.0404(15) 0.0439(16) 0.0119(12) 0.0199(14) 0.0248(14)
C28 0.0472(15) 0.0342(14) 0.0460(15) -0.0091(11) 0.0210(12) 0.0010(11)
C101 0.030(2) 0.032 0.044 -0.005 0.011 -0.003
C102 0.035(2) 0.024 0.073 -0.015 0.017 -0.003
C103 0.055(3) 0.036 0.039 0.002 0.017 -0.006
C104 0.039(2) 0.030 0.083 -0.009 0.040 -0.008
C105 0.033(2) 0.027 0.040 -0.004 0.012 -0.004
C106 0.0267(19) 0.030 0.049 -0.006 0.008 -0.001
C107 0.038(2) 0.037 0.043 0.003 0.019 -0.001
C108 0.047(3) 0.062 0.041 0.000 -0.005 -0.004

loop_
_atom_type_symbol
_atom_type_description
_atom_type_scat_dispersion_real
_atom_type_scat_dispersion_imag
_atom_type_scat_source
C C 0.0033 0.0016 'International Tables Vol C Tables 4.2.6.8 and 6.1.1.4'
H H 0.0000 0.0000 'International Tables Vol C Tables 4.2.6.8 and 6.1.1.4'
F F 0.0171 0.0103 'International Tables Vol C Tables 4.2.6.8 and 6.1.1.4'
P P 0.1023 0.0942 'International Tables Vol C Tables 4.2.6.8 and 6.1.1.4'
S S 0.1246 0.1234 'International Tables Vol C Tables 4.2.6.8 and 6.1.1.4'
O O 0.0106 0.0060 'International Tables Vol C Tables 4.2.6.8 and 6.1.1.4'
Cl Cl 0.1484 0.1585 'International Tables Vol C Tables 4.2.6.8 and 6.1.1.4'
N N 0.0061 0.0033 'International Tables Vol C Tables 4.2.6.8 and 6.1.1.4'

loop_
_geom_angle_atom_site_label_1
_geom_angle_atom_site_label_2
_geom_angle_atom_site_label_3
_geom_angle
_geom_angle_site_symmetry_1
_geom_angle_site_symmetry_3
_geom_angle_publ_flag
C1 S1 C12 90.05(10) . . ?
F11 P1 F6 150.0(4) . . ?
F11 P1 F2 104.7(5) . . ?
F6 P1 F2 96.0(4) . . ?
F11 P1 F10 93.9(7) . . ?
F6 P1 F4 93.58(19) . . ?
F2 P1 F4 92.6(3) . . ?
F11 P1 F8 97.8(8) . . ?
F10 P1 F8 97.5(8) . . ?
F7 P1 F8 162.3(9) . . ?
F6 P1 F1 91.2(3) . . ?
F2 P1 F1 87.9(4) . . ?
F4 P1 F1 175.2(3) . . ?
F6 P1 F5 90.4(2) . . ?
F2 P1 F5 173.4(4) . . ?
F4 P1 F5 88.5(2) . . ?
F1 P1 F5 90.5(3) . . ?
F11 P1 F9 95.9(5) . . ?
F10 P1 F9 169.4(8) . . ?
F7 P1 F9 88.0(4) . . ?
F8 P1 F9 85.2(6) . . ?
F11 P1 F3 29.5(4) . . ?
F6 P1 F3 177.6(2) . . ?
F2 P1 F3 86.1(4) . . ?
F4 P1 F3 87.52(16) . . ?
F1 P1 F3 87.7(3) . . ?
F5 P1 F3 87.4(2) . . ?
F11 P1 F12 177.2(5) . . ?
F10 P1 F12 88.9(6) . . ?
F7 P1 F12 81.6(4) . . ?
F8 P1 F12 81.2(8) . . ?
F9 P1 F12 81.4(4) . . ?
F9 F4 F11 130.3(7) . . ?
C10 C1 C2 110.90(16) . . ?
C10 C1 S1 112.92(14) . . ?
C2 C1 S1 136.13(15) . . ?
C3 C2 C1 124.11(17) . . ?
C3 C2 C8 129.01(17) . . ?
C1 C2 C8 106.82(16) . . ?
C4 C3 C2 129.37(18) . . ?
C4 C3 H1 115.2(11) . . ?
C2 C3 H1 115.4(11) . . ?
C3 C4 C5 129.91(19) . . ?
C3 C4 H2 115.5(12) . . ?
C5 C4 H2 114.6(12) . . ?
C6 C5 C4 124.89(18) . . ?
C6 C5 C26 118.43(17) . . ?
C4 C5 C26 116.68(17) . . ?
C5 C6 C7 131.14(19) . . ?
C5 C6 H3 115.4(12) . . ?
C7 C6 H3 113.4(12) . . ?
C8 C7 C6 130.03(18) . . ?
C8 C7 H4 116.4(12) . . ?
C6 C7 H4 113.6(12) . . ?
C7 C8 C2 124.36(17) . . ?
C7 C8 C9 127.14(17) . . ?
C2 C8 C9 108.13(15) . . ?
C13 C9 C10 126.43(17) . . ?
C13 C9 C8 127.95(17) . . ?
C10 C9 C8 105.59(15) . . ?
C1 C10 C11 111.40(17) . . ?
C1 C10 C9 108.52(16) . . ?
C11 C10 C9 139.75(18) . . ?
C12 C11 C10 111.72(19) . . ?
C12 C11 H5 122.4(13) . . ?
C10 C11 H5 125.8(13) . . ?
C11 C12 S1 113.89(16) . . ?
C11 C12 H6 128.2(14) . . ?
S1 C12 H6 117.9(14) . . ?
C9 C13 C14 122.57(17) . . ?
C9 C13 C20 120.95(17) . . ?
C14 C13 C20 116.48(16) . . ?
C15 C14 C19 118.67(18) . . ?
C15 C14 C13 120.38(18) . . ?
C19 C14 C13 120.94(17) . . ?
C16 C15 C14 120.3(2) . . ?
C16 C15 H7 120.9(12) . . ?
C14 C15 H7 118.8(12) . . ?
C15 C16 C17 120.5(2) . . ?
C15 C16 H8 118.6(14) . . ?
C17 C16 H8 120.8(14) . . ?
C18 C17 C16 119.9(2) . . ?
C18 C17 H9 118.0(15) . . ?
C16 C17 H9 122.0(15) . . ?
C19 C18 C17 120.2(2) . . ?
C19 C18 H10 118.1(14) . . ?
C17 C18 H10 121.7(14) . . ?
C18 C19 C14 120.46(19) . . ?
C18 C19 H11 120.5(11) . . ?
C14 C19 H11 119.1(11) . . ?
C21 C20 C25 118.39(19) . . ?
C21 C20 C13 120.55(18) . . ?
C25 C20 C13 120.98(17) . . ?
C22 C21 C20 120.0(2) . . ?
C22 C21 H12 119.3(11) . . ?
C20 C21 H12 120.7(11) . . ?
C23 C22 C21 120.5(2) . . ?
C23 C22 H13 120.4(16) . . ?
C21 C22 H13 119.1(16) . . ?
C22 C23 C24 120.3(2) . . ?
C22 C23 H14 120.2(15) . . ?
C24 C23 H14 119.5(15) . . ?
C25 C24 C23 120.0(2) . . ?
C25 C24 H15 119.3(14) . . ?
C23 C24 H15 120.8(14) . . ?
C24 C25 C20 120.8(2) . . ?
C24 C25 H24 121.6(11) . . ?
C20 C25 H24 117.6(11) . . ?
C28 C26 C5 114.11(18) . . ?
C28 C26 C27 111.4(2) . . ?
C5 C26 C27 108.50(18) . . ?
C28 C26 H23 107.8(12) . . ?
C5 C26 H23 109.4(12) . . ?
C27 C26 H23 105.3(12) . . ?
C26 C27 H17 108.7(15) . . ?
C26 C27 H18 109.2(15) . . ?
H17 C27 H18 110(2) . . ?
C26 C27 H19 110.2(14) . . ?
H17 C27 H19 111(2) . . ?
H18 C27 H19 108(2) . . ?
C26 C28 H20 111.2(14) . . ?
C26 C28 H21 110.8(16) . . ?
H20 C28 H21 108(2) . . ?
C26 C28 H22 109.6(14) . . ?
H20 C28 H22 107.6(19) . . ?
H21 C28 H22 109.1(19) . . ?
O101 C101 C103 123.5(5) . . ?
O101 C101 C105 119.3(5) . . ?
C103 C101 C105 117.1(4) . . ?
O102 C102 C106 121.3(6) . . ?
O102 C102 C104 121.7(6) . . ?
C106 C102 C104 117.1(5) . . ?
C104 C103 C101 121.4(5) . . ?
C104 C103 Cl11 124.3(5) . . ?
C101 C103 Cl11 114.4(4) . . ?
C103 C104 C102 122.0(5) . . ?
C103 C104 Cl12 121.9(5) . . ?
C102 C104 Cl12 116.1(4) . . ?
C106 C105 C107 121.4(5) . . ?
C106 C105 C101 121.7(5) . . ?
C107 C105 C101 116.9(4) . . ?
C105 C106 C108 122.4(5) . . ?
C105 C106 C102 120.7(5) . . ?
C108 C106 C102 116.8(5) . . ?
N101 C107 C105 179.1(6) . . ?

loop_
_geom_bond_atom_site_label_1
_geom_bond_atom_site_label_2
_geom_bond_distance
_geom_bond_site_symmetry_2
_geom_bond_publ_flag
Cl11 C103 1.744(7) . ?
Cl12 C104 1.706(6) . ?
S1 C1 1.7123(19) . ?
S1 C12 1.726(2) . ?
P1 F11 1.436(7) . ?
P1 F6 1.512(4) . ?
P1 F2 1.557(5) . ?
P1 F10 1.580(13) . ?
P1 F4 1.586(3) . ?
P1 F7 1.586(8) . ?
P1 F8 1.590(12) . ?
P1 F1 1.606(6) . ?
P1 F5 1.618(4) . ?
P1 F9 1.647(7) . ?
P1 F3 1.650(3) . ?
P1 F12 1.740(8) . ?
O101 C101 1.215(6) . ?
O102 C102 1.210(6) . ?
N101 C107 1.181(9) . ?
N102 C108 1.029(13) . ?
C1 C10 1.391(3) . ?
C1 C2 1.427(3) . ?
C2 C3 1.393(3) . ?
C2 C8 1.444(3) . ?
C3 C4 1.376(3) . ?
C3 H1 0.96(2) . ?
C4 C5 1.400(3) . ?
C4 H2 0.954(19) . ?
C5 C6 1.393(3) . ?
C5 C26 1.519(3) . ?
C6 C7 1.395(3) . ?
C6 H3 0.94(2) . ?
C7 C8 1.387(3) . ?
C7 H4 0.94(2) . ?
C8 C9 1.479(3) . ?
C9 C13 1.379(3) . ?
C9 C10 1.463(3) . ?
C10 C11 1.423(3) . ?
C11 C12 1.355(3) . ?
C11 H5 0.93(2) . ?
C12 H6 0.92(2) . ?
C13 C14 1.476(3) . ?
C13 C20 1.475(3) . ?
C14 C15 1.394(3) . ?
C14 C19 1.400(3) . ?
C15 C16 1.377(3) . ?
C15 H7 0.96(2) . ?
C16 C17 1.382(3) . ?
C16 H8 0.96(2) . ?
C17 C18 1.380(3) . ?
C17 H9 0.94(2) . ?
C18 C19 1.376(3) . ?
C18 H10 0.92(2) . ?
C19 H11 0.946(18) . ?
C20 C21 1.398(3) . ?
C20 C25 1.405(3) . ?
C21 C22 1.386(3) . ?
C21 H12 0.971(19) . ?
C22 C23 1.374(4) . ?
C22 H13 0.92(3) . ?
C23 C24 1.378(3) . ?
C23 H14 0.92(2) . ?
C24 C25 1.377(3) . ?
C24 H15 0.95(2) . ?
C25 H24 0.95(2) . ?
C26 C28 1.519(3) . ?
C26 C27 1.528(3) . ?
C26 H23 0.99(2) . ?
C27 H17 0.99(3) . ?
C27 H18 0.99(3) . ?
C27 H19 1.01(3) . ?
C28 H20 0.97(3) . ?
C28 H21 0.99(3) . ?
C28 H22 0.98(2) . ?
C101 C103 1.457(7) . ?
C101 C105 1.487(7) . ?
C102 C106 1.476(7) . ?
C102 C104 1.474(9) . ?
C103 C104 1.344(7) . ?
C105 C106 1.349(6) . ?
C105 C107 1.420(7) . ?
C106 C108 1.413(7) . ?
C106 C104 1.528(7) 3_656 ?
